data_7244386
loop_
_publ_author_name
'Dais, Tyson N.'
'Takano, Rina'
'Ishida, Takayuki'
'Plieger, Paul G.'

_publ_section_title
;
 Lanthanide induced variability in localised CoII geometries of four
 triangular L3Co3IILnIII complexes
;
_journal_issue 8
_journal_name_full 'RSC Advances'
_journal_page_first 4828
_journal_page_last 4835
_journal_paper_doi 10.1039/D1RA08797E
_journal_volume 12
_journal_year 2022
_chemical_formula_moiety 'C39.5 H33 Cl Co3 N2 O22 Tb'
_chemical_formula_sum 'C39.5 H36 Cl Co3 N2 O23.5 Tb'
_chemical_formula_weight 1285.86
_space_group_crystal_system monoclinic
_space_group_IT_number 15
_space_group_name_Hall '-C 2yc'
_space_group_name_H-M_alt 'C 1 2/c 1'
_atom_sites_solution_hydrogens mixed
_atom_sites_solution_primary dual
_audit_creation_date 2021-08-25
_audit_creation_method
;
Olex2 1.3
(compiled 2020.11.12 svn.r5f609507 for OlexSys, GUI svn.r6272)
;
_audit_update_record
;
2021-08-25 deposited with the CCDC.	2022-02-02 downloaded from the CCDC.
;
_cell_angle_alpha 90
_cell_angle_beta 96.063(2)
_cell_angle_gamma 90
_cell_formula_units_Z 8
_cell_length_a 14.0045(5)
_cell_length_b 15.7554(5)
_cell_length_c 41.1854(16)
_cell_measurement_reflns_used 7675
_cell_measurement_temperature 100
_cell_measurement_theta_max 71.08
_cell_measurement_theta_min 4.24
_cell_volume 9036.6(6)
_computing_cell_refinement 'SAINT V8.40A (Bruker, 2019)'
_computing_data_reduction 'SAINT V8.40A (Bruker, 2019)'
_computing_molecular_graphics 'Olex2 1.3 (Dolomanov et al., 2009)'
_computing_publication_material 'Olex2 1.3 (Dolomanov et al., 2009)'
_computing_structure_refinement 'XL  (Sheldrick, 2008)'
_computing_structure_solution 'SHELXT 2018/2 (Sheldrick, 2018)'
_diffrn_ambient_temperature 100.0
_diffrn_detector_type 'Rigaku IP'
_diffrn_measured_fraction_theta_full 0.985
_diffrn_measured_fraction_theta_max 0.984
_diffrn_measurement_device 'four-circle diffractometer'
_diffrn_measurement_device_type 'Bruker APEX-II CCD'
_diffrn_measurement_method '\f and \w scans'
_diffrn_radiation_type CuK\a
_diffrn_radiation_wavelength 1.54178
_diffrn_reflns_av_R_equivalents 0.1009
_diffrn_reflns_av_unetI/netI 0.0831
_diffrn_reflns_Laue_measured_fraction_full 0.985
_diffrn_reflns_Laue_measured_fraction_max 0.984
_diffrn_reflns_limit_h_max 16
_diffrn_reflns_limit_h_min -15
_diffrn_reflns_limit_k_max 18
_diffrn_reflns_limit_k_min -18
_diffrn_reflns_limit_l_max 49
_diffrn_reflns_limit_l_min -49
_diffrn_reflns_number 36728
_diffrn_reflns_point_group_measured_fraction_full 0.985
_diffrn_reflns_point_group_measured_fraction_max 0.984
_diffrn_reflns_theta_full 67.679
_diffrn_reflns_theta_max 68.234
_diffrn_reflns_theta_min 4.237
_exptl_absorpt_coefficient_mu 17.370
_exptl_absorpt_correction_T_max 0.7540
_exptl_absorpt_correction_T_min 0.5196
_exptl_absorpt_correction_type multi-scan
_exptl_absorpt_process_details
;
SADABS-2016/2 (Bruker,2016/2) was used for absorption correction.
wR2(int) was 0.1221 before and 0.0578 after correction.
The Ratio of minimum to maximum transmission is 0.6891.
The \l/2 correction factor is Not present.
;
_exptl_crystal_colour orange
_exptl_crystal_colour_primary orange
_exptl_crystal_density_diffrn 1.890
_exptl_crystal_description block
_exptl_crystal_F_000 5104
_exptl_crystal_size_max 0.12
_exptl_crystal_size_mid 0.1
_exptl_crystal_size_min 0.1
_refine_diff_density_max 1.070
_refine_diff_density_min -1.256
_refine_diff_density_rms 0.128
_refine_ls_extinction_method none
_refine_ls_goodness_of_fit_ref 1.029
_refine_ls_hydrogen_treatment mixed
_refine_ls_matrix_type full
_refine_ls_number_parameters 645
_refine_ls_number_reflns 8148
_refine_ls_number_restraints 21
_refine_ls_restrained_S_all 1.029
_refine_ls_R_factor_all 0.0924
_refine_ls_R_factor_gt 0.0546
_refine_ls_shift/su_max 0.001
_refine_ls_shift/su_mean 0.000
_refine_ls_structure_factor_coef Fsqd
_refine_ls_weighting_details 'w=1/[\s^2^(Fo^2^)+(0.0731P)^2^] where P=(Fo^2^+2Fc^2^)/3'
_refine_ls_weighting_scheme calc
_refine_ls_wR_factor_gt 0.1292
_refine_ls_wR_factor_ref 0.1479
_reflns_Friedel_coverage 0.000
_reflns_number_gt 5445
_reflns_number_total 8148
_reflns_threshold_expression 'I > 2\s(I)'
_cod_data_source_file d1ra08797e2.cif
_cod_data_source_block tnd525a9
_cod_original_formula_sum 'C39.50 H36 Cl Co3 N2 O23.50 Tb'
_cod_database_code 7244386
_shelx_shelxl_version_number 2018/3
_shelx_space_group_comment
;
The symmetry employed for this shelxl refinement is uniquely defined
by the following loop, which should always be used as a source of
symmetry information in preference to the above space-group names.
They are only intended as comments.
;
_shelx_estimated_absorpt_t_max 0.276
_shelx_estimated_absorpt_t_min 0.230
_olex2_refinement_description
;
1. Fixed Uiso
 At 1.2 times of:
  All C(H) groups, H14 of O14
 At 1.5 times of:
  All C(H,H,H) groups, H15 of O15, H17 of O17, H16 of O16, All O(H,H) groups
2. Restrained distances
 O16-H16
 0.87 with sigma of 0.01
 O17-H17
 0.87 with sigma of 0.01
 O15-H15
 0.87 with sigma of 0.01
 Co2-H15
 2.668262 with sigma of 0.02
 Co3-H17
 2.608347 with sigma of 0.02
 C63-H17
 1.93834 with sigma of 0.02
 C61-H15
 1.868255 with sigma of 0.02
 C62-H16
 1.894333 with sigma of 0.02
 Co3-H16
 2.751897 with sigma of 0.02
3. Uiso/Uaniso restraints and constraints
Uanis(O14) \\sim Ueq, Uanis(C60) \\sim Ueq: with sigma of 0.01 and sigma for
terminal atoms of 0.02
4. Others
 Fixed Sof: O13(0.5) H13A(0.5) H13B(0.5) O14(0.5) H14(0.5) C60(0.5) H60A(0.5)
 H60B(0.5) H60C(0.5)
5.a Rotating group:
 O13(H13A,H13B)
5.b Aromatic/amide H refined with riding coordinates:
 C12(H12), C31(H31), C29(H29), C52(H52), C32(H32), C51(H51), C9(H9), C6(H6),
 C26(H26), C46(H46), C8(H8), C28(H28), C11(H11), C7(H7), C48(H48), C47(H47),
 C49(H49), C27(H27), O14(H14)
5.c Idealised Me refined as rotating group:
 C62(H62A,H62B,H62C), C63(H63A,H63B,H63C), C61(H61A,H61B,H61C), C60(H60A,H60B,
 H60C)
;
_smtbx_masks_void_probe_radius 1.2
_smtbx_masks_void_truncation_radius 1.2
_olex2_submission_special_instructions 'No special instructions were received'

loop_
_space_group_symop_operation_xyz
'x, y, z'
'-x, y, -z+1/2'
'x+1/2, y+1/2, z'
'-x+1/2, y+1/2, -z+1/2'
'-x, -y, -z'
'x, -y, z-1/2'
'-x+1/2, -y+1/2, -z'
'x+1/2, -y+1/2, z-1/2'

loop_
_atom_site_label
_atom_site_type_symbol
_atom_site_fract_x
_atom_site_fract_y
_atom_site_fract_z
_atom_site_U_iso_or_equiv
_atom_site_adp_type
_atom_site_occupancy
_atom_site_site_symmetry_order
_atom_site_calc_flag
_atom_site_refinement_flags_posn
_atom_site_refinement_flags_adp
_atom_site_refinement_flags_occupancy
_atom_site_disorder_assembly
_atom_site_disorder_group
Tb1 Tb 0.63853(3) 0.56257(2) 0.37586(2) 0.02692(13) Uani 1 1 d . . . . .
Co3 Co 0.79485(7) 0.45192(6) 0.43968(3) 0.0271(3) Uani 1 1 d D . . . .
Co4 Co 0.63000(8) 0.79488(7) 0.37398(3) 0.0314(3) Uani 1 1 d . . . . .
Co2 Co 0.46884(8) 0.43924(7) 0.32046(3) 0.0360(3) Uani 1 1 d D . . . .
Cl1 Cl 0.57946(13) 0.82009(11) 0.42425(5) 0.0411(4) Uani 1 1 d . . . . .
O5 O 0.9260(3) 0.4834(3) 0.46185(12) 0.0302(11) Uani 1 1 d . . . . .
O3 O 0.6720(3) 0.4331(3) 0.41129(11) 0.0252(10) Uani 1 1 d . . . . .
O6 O 0.7894(3) 0.5605(3) 0.41414(11) 0.0253(10) Uani 1 1 d . . . . .
O10 O 0.5773(3) 0.6980(3) 0.34702(12) 0.0307(11) Uani 1 1 d . . . . .
O7 O 0.7173(3) 0.6970(3) 0.39101(12) 0.0296(11) Uani 1 1 d . . . . .
O11 O 0.5323(3) 0.5544(3) 0.32242(12) 0.0312(11) Uani 1 1 d . . . . .
O16 O 0.7300(3) 0.5223(3) 0.47595(12) 0.0340(11) Uani 1 1 d D . . . .
H16 H 0.683(4) 0.559(4) 0.4725(5) 0.051 Uiso 1 1 d D U . . .
O4 O 0.7731(3) 0.3456(3) 0.46525(12) 0.0337(11) Uani 1 1 d . . . . .
O2 O 0.5403(3) 0.4279(3) 0.36516(13) 0.0353(12) Uani 1 1 d . . . . .
O22 O 0.7627(3) 0.5975(3) 0.33879(13) 0.0356(12) Uani 1 1 d . . . . .
O17 O 0.8725(3) 0.3792(3) 0.40723(13) 0.0399(13) Uani 1 1 d D . . . .
H17 H 0.9338(12) 0.377(4) 0.4146(12) 0.060 Uiso 1 1 d D U . . .
O19 O 0.5787(4) 0.5874(3) 0.42915(13) 0.0441(13) Uani 1 1 d . . . . .
O9 O 0.5668(4) 0.8757(3) 0.34096(14) 0.0459(14) Uani 1 1 d . . . . .
O8 O 0.7515(4) 0.8650(3) 0.37569(13) 0.0419(13) Uani 1 1 d . . . . .
O21 O 0.7311(4) 0.4659(3) 0.34444(14) 0.0419(13) Uani 1 1 d . . . . .
O12 O 0.4152(4) 0.4613(3) 0.27433(13) 0.0434(13) Uani 1 1 d . . . . .
O1 O 0.4056(4) 0.3264(3) 0.32506(14) 0.0484(15) Uani 1 1 d . . . . .
N2 N 0.7802(4) 0.5220(4) 0.33134(16) 0.0386(15) Uani 1 1 d . . . . .
N1 N 0.4903(5) 0.5884(4) 0.41861(18) 0.0393(16) Uani 1 1 d . . . . .
O20 O 0.4257(4) 0.5867(4) 0.43604(16) 0.0609(18) Uani 1 1 d . . . . .
C3 C 0.6377(4) 0.3570(4) 0.40494(16) 0.0229(14) Uani 1 1 d . . . . .
O15 O 0.5891(4) 0.3825(4) 0.30118(17) 0.0625(17) Uani 1 1 d D . . . .
H15 H 0.6449(14) 0.407(4) 0.306(2) 0.094 Uiso 1 1 d D U . . .
O13 O 0.3280(15) 0.4814(12) 0.3331(5) 0.039(4) Uani 0.5 1 d . . P A 1
H13A H 0.292789 0.509955 0.316402 0.058 Uiso 0.5 1 d R U P A 1
H13B H 0.334600 0.522352 0.348851 0.058 Uiso 0.5 1 d R U P A 1
O23 O 0.8420(4) 0.5030(4) 0.31441(17) 0.068(2) Uani 1 1 d . . . . .
O18 O 0.4745(4) 0.5900(4) 0.38779(15) 0.0596(17) Uani 1 1 d . . . . .
C23 C 0.7932(5) 0.7079(4) 0.41122(17) 0.0261(15) Uani 1 1 d . . . . .
C42 C 0.5179(4) 0.7016(4) 0.32039(18) 0.0288(16) Uani 1 1 d . . . . .
C25 C 0.9173(4) 0.7901(4) 0.44452(18) 0.0292(16) Uani 1 1 d . . . . .
C30 C 0.9510(4) 0.7153(4) 0.46091(18) 0.0274(15) Uani 1 1 d . . . . .
C44 C 0.4269(5) 0.6135(4) 0.27846(18) 0.0316(16) Uani 1 1 d . . . . .
C43 C 0.4910(4) 0.6193(4) 0.30652(17) 0.0276(15) Uani 1 1 d . . . . .
C45 C 0.3855(5) 0.6896(5) 0.26223(18) 0.0332(17) Uani 1 1 d . . . . .
C21 C 0.9122(4) 0.6321(4) 0.44974(17) 0.0256(15) Uani 1 1 d . . . . .
C12 C 0.7224(5) 0.2862(4) 0.45314(19) 0.0310(16) Uani 1 1 d . . . . .
H12 H 0.722130 0.236263 0.466092 0.037 Uiso 1 1 calc R U . . .
C5 C 0.6265(5) 0.2010(4) 0.41074(18) 0.0305(16) Uani 1 1 d . . . . .
C24 C 0.8401(5) 0.7850(4) 0.41799(18) 0.0282(15) Uani 1 1 d . . . . .
C4 C 0.6652(4) 0.2830(4) 0.42276(17) 0.0261(15) Uani 1 1 d . . . . .
C31 C 0.9577(5) 0.5576(4) 0.46333(17) 0.0280(15) Uani 1 1 d . . . . .
H31 H 1.019498 0.565176 0.474885 0.034 Uiso 1 1 calc R U . . .
C1 C 0.5180(5) 0.2749(4) 0.36882(19) 0.0352(17) Uani 1 1 d . . . . .
C22 C 0.8331(5) 0.6293(4) 0.42574(17) 0.0249(15) Uani 1 1 d . . . . .
C10 C 0.5530(5) 0.1971(4) 0.38484(17) 0.0282(15) Uani 1 1 d . . . . .
C29 C 1.0176(5) 0.7231(4) 0.48899(19) 0.0335(17) Uani 1 1 d . . . . .
H29 H 1.038518 0.673744 0.500941 0.040 Uiso 1 1 calc R U . . .
C52 C 0.4030(5) 0.5341(5) 0.2625(2) 0.0389(18) Uani 1 1 d . . . . .
H52 H 0.374858 0.537182 0.240474 0.047 Uiso 1 1 calc R U . . .
C2 C 0.5629(4) 0.3535(4) 0.37768(18) 0.0304(16) Uani 1 1 d . . . . .
C41 C 0.4813(5) 0.7750(5) 0.30471(18) 0.0333(17) Uani 1 1 d . . . . .
C32 C 0.8201(5) 0.8545(5) 0.3971(2) 0.0367(18) Uani 1 1 d . . . . .
H32 H 0.865067 0.899734 0.399615 0.044 Uiso 1 1 calc R U . . .
C51 C 0.5142(6) 0.8583(5) 0.3157(2) 0.048(2) Uani 1 1 d . . . . .
H51 H 0.493086 0.904802 0.302111 0.058 Uiso 1 1 calc R U . . .
C9 C 0.5168(5) 0.1164(5) 0.3740(2) 0.0384(18) Uani 1 1 d . . . . .
H9 H 0.467031 0.112837 0.356527 0.046 Uiso 1 1 calc R U . . .
C6 C 0.6660(5) 0.1246(4) 0.42403(19) 0.0348(17) Uani 1 1 d . . . . .
H6 H 0.718978 0.126469 0.440438 0.042 Uiso 1 1 calc R U . . .
C26 C 0.9563(5) 0.8686(4) 0.45635(19) 0.0333(17) Uani 1 1 d . . . . .
H26 H 0.935175 0.919271 0.445340 0.040 Uiso 1 1 calc R U . . .
C50 C 0.4129(5) 0.7705(5) 0.27565(19) 0.0378(18) Uani 1 1 d . . . . .
C46 C 0.3194(5) 0.6867(5) 0.2346(2) 0.045(2) Uani 1 1 d . . . . .
H46 H 0.300030 0.632735 0.225980 0.054 Uiso 1 1 calc R U . . .
C8 C 0.5540(6) 0.0432(5) 0.3890(2) 0.043(2) Uani 1 1 d . . . . .
H8 H 0.527755 -0.010321 0.382240 0.051 Uiso 1 1 calc R U . . .
C28 C 1.0526(5) 0.8014(5) 0.4993(2) 0.0399(19) Uani 1 1 d . . . . .
H28 H 1.098116 0.805229 0.518034 0.048 Uiso 1 1 calc R U . . .
C11 C 0.4366(5) 0.2706(5) 0.3450(2) 0.046(2) Uani 1 1 d . . . . .
H11 H 0.401424 0.218924 0.344282 0.055 Uiso 1 1 calc R U . . .
C7 C 0.6283(6) 0.0470(5) 0.4134(2) 0.043(2) Uani 1 1 d . . . . .
H7 H 0.654091 -0.003904 0.423054 0.051 Uiso 1 1 calc R U . . .
C48 C 0.3067(6) 0.8360(6) 0.2323(2) 0.057(3) Uani 1 1 d . . . . .
H48 H 0.279297 0.885477 0.221954 0.069 Uiso 1 1 calc R U . . .
C47 C 0.2815(6) 0.7565(6) 0.2196(2) 0.050(2) Uani 1 1 d . . . . .
H47 H 0.237755 0.751471 0.200450 0.060 Uiso 1 1 calc R U . . .
C49 C 0.3718(6) 0.8438(5) 0.2601(2) 0.046(2) Uani 1 1 d . . . . .
H49 H 0.388604 0.898384 0.268696 0.055 Uiso 1 1 calc R U . . .
C62 C 0.7543(6) 0.5121(5) 0.5100(2) 0.049(2) Uani 1 1 d D . . . .
H62A H 0.772146 0.452868 0.514663 0.074 Uiso 1 1 calc R U . . .
H62B H 0.699119 0.527273 0.521524 0.074 Uiso 1 1 calc R U . . .
H62C H 0.808668 0.549120 0.517220 0.074 Uiso 1 1 calc R U . . .
C27 C 1.0226(5) 0.8743(4) 0.4828(2) 0.0397(19) Uani 1 1 d . . . . .
H27 H 1.048032 0.927871 0.489818 0.048 Uiso 1 1 calc R U . . .
C63 C 0.8530(6) 0.3145(6) 0.3824(2) 0.062(3) Uani 1 1 d D . . . .
H63A H 0.792593 0.327536 0.369090 0.093 Uiso 1 1 calc R U . . .
H63B H 0.847842 0.259042 0.392853 0.093 Uiso 1 1 calc R U . . .
H63C H 0.905469 0.313062 0.368406 0.093 Uiso 1 1 calc R U . . .
C61 C 0.6043(10) 0.3069(7) 0.2869(3) 0.105(4) Uani 1 1 d D . . . .
H61A H 0.634387 0.316551 0.266759 0.158 Uiso 1 1 calc R U . . .
H61B H 0.542884 0.277663 0.281672 0.158 Uiso 1 1 calc R U . . .
H61C H 0.646781 0.271952 0.301862 0.158 Uiso 1 1 calc R U . . .
O14 O 0.3473(15) 0.5013(14) 0.3408(5) 0.049(5) Uani 0.5 1 d . U P A 2
H14 H 0.336709 0.465712 0.358686 0.059 Uiso 0.5 1 calc R U P A 2
C60 C 0.2795(11) 0.5618(11) 0.3419(5) 0.060(5) Uani 0.5 1 d . U P A 2
H60A H 0.224134 0.548263 0.326216 0.090 Uiso 0.5 1 calc R U P A 2
H60B H 0.305982 0.616937 0.336487 0.090 Uiso 0.5 1 calc R U P A 2
H60C H 0.259163 0.564132 0.363981 0.090 Uiso 0.5 1 calc R U P A 2

loop_
_atom_site_aniso_label
_atom_site_aniso_U_11
_atom_site_aniso_U_22
_atom_site_aniso_U_33
_atom_site_aniso_U_23
_atom_site_aniso_U_13
_atom_site_aniso_U_12
Tb1 0.0238(2) 0.0251(2) 0.0310(2) 0.00290(19) -0.00121(17) 0.00024(16)
Co3 0.0252(6) 0.0217(6) 0.0328(7) 0.0034(5) -0.0043(5) -0.0021(4)
Co4 0.0320(6) 0.0251(6) 0.0356(7) 0.0010(5) -0.0035(5) 0.0028(4)
Co2 0.0309(6) 0.0356(7) 0.0389(7) 0.0062(6) -0.0089(5) -0.0101(5)
Cl1 0.0430(10) 0.0402(10) 0.0389(11) -0.0023(9) -0.0010(8) 0.0100(8)
O5 0.024(2) 0.027(3) 0.038(3) 0.001(2) -0.002(2) -0.0001(18)
O3 0.025(2) 0.020(2) 0.029(3) 0.001(2) -0.005(2) -0.0025(17)
O6 0.021(2) 0.024(2) 0.030(3) -0.008(2) -0.0052(19) -0.0048(17)
O10 0.028(3) 0.032(3) 0.029(3) 0.000(2) -0.011(2) 0.0041(19)
O7 0.026(3) 0.025(2) 0.035(3) 0.006(2) -0.008(2) -0.0016(18)
O11 0.028(3) 0.034(3) 0.029(3) 0.005(2) -0.008(2) -0.0003(19)
O16 0.031(3) 0.035(3) 0.036(3) 0.005(2) 0.003(2) 0.002(2)
O4 0.030(3) 0.028(3) 0.041(3) 0.001(2) -0.006(2) 0.000(2)
O2 0.031(3) 0.027(3) 0.044(3) 0.014(2) -0.011(2) -0.006(2)
O22 0.038(3) 0.028(3) 0.043(3) 0.000(2) 0.013(2) -0.002(2)
O17 0.034(3) 0.036(3) 0.048(3) -0.015(3) -0.005(2) -0.003(2)
O19 0.047(4) 0.050(3) 0.035(3) -0.001(3) 0.005(3) 0.012(2)
O9 0.057(4) 0.032(3) 0.047(4) 0.001(3) -0.007(3) 0.013(2)
O8 0.042(3) 0.033(3) 0.048(4) 0.016(3) -0.008(3) -0.002(2)
O21 0.044(3) 0.029(3) 0.055(4) -0.003(3) 0.014(3) -0.001(2)
O12 0.045(3) 0.041(3) 0.041(3) -0.001(3) -0.012(3) -0.012(2)
O1 0.038(3) 0.045(3) 0.058(4) 0.006(3) -0.016(3) -0.016(2)
N2 0.035(4) 0.038(4) 0.042(4) -0.009(3) 0.003(3) -0.005(3)
N1 0.042(4) 0.025(3) 0.052(5) -0.003(3) 0.013(3) -0.003(3)
O20 0.061(4) 0.061(4) 0.068(5) -0.001(3) 0.043(4) 0.002(3)
C3 0.020(3) 0.022(3) 0.026(4) 0.000(3) 0.001(3) -0.001(2)
O15 0.059(4) 0.055(4) 0.072(5) -0.017(3) 0.001(4) -0.001(3)
O13 0.040(10) 0.041(9) 0.033(8) -0.006(6) -0.012(6) -0.004(6)
O23 0.069(4) 0.060(4) 0.086(5) -0.024(4) 0.054(4) -0.002(3)
O18 0.031(3) 0.107(5) 0.042(4) -0.004(4) 0.009(3) 0.009(3)
C23 0.028(4) 0.023(4) 0.028(4) 0.008(3) 0.005(3) 0.001(3)
C42 0.019(3) 0.037(4) 0.030(4) 0.004(3) 0.000(3) 0.005(3)
C25 0.019(3) 0.032(4) 0.036(4) 0.004(3) 0.001(3) 0.000(3)
C30 0.018(3) 0.029(4) 0.035(4) 0.001(3) 0.000(3) 0.000(3)
C44 0.025(4) 0.035(4) 0.033(4) 0.003(3) -0.002(3) -0.001(3)
C43 0.023(4) 0.033(4) 0.028(4) 0.003(3) 0.007(3) 0.000(3)
C45 0.020(4) 0.050(5) 0.028(4) 0.004(4) 0.000(3) 0.007(3)
C21 0.022(3) 0.023(4) 0.031(4) 0.002(3) -0.002(3) -0.001(2)
C12 0.026(4) 0.022(4) 0.045(5) 0.003(3) 0.003(3) 0.000(3)
C5 0.035(4) 0.022(4) 0.035(4) 0.003(3) 0.006(3) 0.002(3)
C24 0.034(4) 0.017(3) 0.034(4) 0.003(3) 0.005(3) -0.003(3)
C4 0.024(4) 0.023(4) 0.029(4) 0.002(3) -0.005(3) -0.003(3)
C31 0.029(4) 0.023(4) 0.030(4) 0.003(3) -0.003(3) -0.001(3)
C1 0.031(4) 0.033(4) 0.040(5) 0.004(4) -0.003(3) -0.007(3)
C22 0.031(4) 0.018(3) 0.026(4) 0.002(3) 0.005(3) 0.003(3)
C10 0.029(4) 0.026(4) 0.031(4) -0.005(3) 0.008(3) -0.001(3)
C29 0.027(4) 0.032(4) 0.040(5) -0.005(3) -0.004(3) 0.001(3)
C52 0.030(4) 0.048(5) 0.037(5) 0.006(4) -0.006(3) -0.009(3)
C2 0.020(3) 0.033(4) 0.039(5) 0.000(3) 0.007(3) -0.004(3)
C41 0.034(4) 0.038(4) 0.026(4) 0.005(3) -0.002(3) 0.013(3)
C32 0.032(4) 0.032(4) 0.045(5) 0.003(4) -0.001(4) -0.004(3)
C51 0.050(5) 0.045(5) 0.045(5) -0.002(4) -0.019(4) 0.016(4)
C9 0.036(4) 0.039(5) 0.041(5) -0.004(4) 0.007(4) -0.005(3)
C6 0.042(4) 0.021(4) 0.040(5) 0.002(3) -0.002(4) 0.002(3)
C26 0.027(4) 0.029(4) 0.043(5) -0.003(3) 0.001(3) -0.004(3)
C50 0.031(4) 0.044(5) 0.040(5) -0.001(4) 0.005(3) 0.012(3)
C46 0.035(4) 0.058(5) 0.040(5) -0.002(4) -0.008(4) 0.003(4)
C8 0.052(5) 0.028(4) 0.050(5) -0.005(4) 0.014(4) -0.006(3)
C28 0.029(4) 0.039(5) 0.048(5) -0.012(4) -0.012(4) 0.000(3)
C11 0.040(5) 0.050(5) 0.047(5) 0.006(4) -0.007(4) -0.017(4)
C7 0.051(5) 0.032(5) 0.044(5) -0.001(4) 0.002(4) -0.006(3)
C48 0.040(5) 0.088(7) 0.042(5) 0.018(5) -0.004(4) 0.035(5)
C47 0.045(5) 0.062(6) 0.040(5) -0.006(5) -0.014(4) 0.018(4)
C49 0.046(5) 0.045(5) 0.047(5) 0.007(4) 0.005(4) 0.025(4)
C62 0.063(6) 0.041(5) 0.044(5) 0.000(4) 0.005(4) -0.002(4)
C27 0.032(4) 0.026(4) 0.059(6) -0.010(4) -0.004(4) -0.011(3)
C63 0.050(6) 0.067(6) 0.069(7) -0.003(5) 0.008(5) -0.006(4)
C61 0.151(12) 0.066(8) 0.104(11) -0.029(7) 0.036(9) -0.015(7)
O14 0.041(8) 0.060(9) 0.049(9) 0.025(7) 0.016(7) 0.003(6)
C60 0.039(8) 0.063(10) 0.084(12) 0.036(9) 0.034(9) 0.032(7)

loop_
_atom_type_symbol
_atom_type_description
_atom_type_scat_dispersion_real
_atom_type_scat_dispersion_imag
_atom_type_scat_source
C C 0.0181 0.0091 'International Tables Vol C Tables 4.2.6.8 and 6.1.1.4'
Cl Cl 0.3639 0.7018 'International Tables Vol C Tables 4.2.6.8 and 6.1.1.4'
Co Co -2.3653 3.6143 'International Tables Vol C Tables 4.2.6.8 and 6.1.1.4'
H H 0.0000 0.0000 'International Tables Vol C Tables 4.2.6.8 and 6.1.1.4'
N N 0.0311 0.0180 'International Tables Vol C Tables 4.2.6.8 and 6.1.1.4'
O O 0.0492 0.0322 'International Tables Vol C Tables 4.2.6.8 and 6.1.1.4'
Tb Tb -9.1472 9.1891 'International Tables Vol C Tables 4.2.6.8 and 6.1.1.4'

loop_
_geom_angle_atom_site_label_1
_geom_angle_atom_site_label_2
_geom_angle_atom_site_label_3
_geom_angle
_geom_angle_site_symmetry_1
_geom_angle_site_symmetry_3
_geom_angle_publ_flag
O3 Tb1 O10 168.57(14) . . ?
O3 Tb1 O11 121.27(14) . . ?
O3 Tb1 O2 59.31(14) . . ?
O3 Tb1 N2 95.14(16) . . ?
O3 Tb1 N1 82.14(16) . . ?
O6 Tb1 O3 62.04(13) . . ?
O6 Tb1 O10 121.72(14) . . ?
O6 Tb1 O11 158.37(15) . . ?
O6 Tb1 O2 120.27(14) . . ?
O6 Tb1 N2 78.90(16) . . ?
O6 Tb1 N1 103.38(18) . . ?
O10 Tb1 N2 96.21(17) . . ?
O10 Tb1 N1 86.44(17) . . ?
O7 Tb1 O3 120.18(14) . . ?
O7 Tb1 O6 61.37(14) . . ?
O7 Tb1 O10 60.81(15) . . ?
O7 Tb1 O11 118.43(15) . . ?
O7 Tb1 O2 172.44(16) . . ?
O7 Tb1 O22 68.83(16) . . ?
O7 Tb1 O19 79.68(17) . . ?
O7 Tb1 O21 115.10(16) . . ?
O7 Tb1 N2 91.82(16) . . ?
O7 Tb1 N1 93.22(16) . . ?
O11 Tb1 O10 59.89(14) . . ?
O11 Tb1 O2 63.14(15) . . ?
O11 Tb1 N2 79.50(16) . . ?
O11 Tb1 N1 98.24(18) . . ?
O2 Tb1 O10 118.00(15) . . ?
O2 Tb1 N2 95.73(17) . . ?
O2 Tb1 N1 79.22(17) . . ?
O22 Tb1 O3 115.69(14) . . ?
O22 Tb1 O6 77.96(16) . . ?
O22 Tb1 O10 75.61(15) . . ?
O22 Tb1 O11 82.10(16) . . ?
O22 Tb1 O2 118.54(16) . . ?
O22 Tb1 N2 25.47(15) . . ?
O22 Tb1 N1 159.11(16) . . ?
O19 Tb1 O3 70.91(16) . . ?
O19 Tb1 O6 77.54(16) . . ?
O19 Tb1 O10 98.80(16) . . ?
O19 Tb1 O11 124.08(17) . . ?
O19 Tb1 O2 93.36(17) . . ?
O19 Tb1 O22 146.67(18) . . ?
O19 Tb1 N2 156.22(18) . . ?
O19 Tb1 N1 25.87(18) . . ?
O21 Tb1 O3 74.16(16) . . ?
O21 Tb1 O6 82.31(16) . . ?
O21 Tb1 O10 116.39(17) . . ?
O21 Tb1 O11 78.70(17) . . ?
O21 Tb1 O2 72.34(16) . . ?
O21 Tb1 O22 51.21(15) . . ?
O21 Tb1 O19 144.76(18) . . ?
O21 Tb1 N2 25.74(16) . . ?
O21 Tb1 N1 149.52(16) . . ?
N1 Tb1 N2 174.95(17) . . ?
O18 Tb1 O3 98.54(18) . . ?
O18 Tb1 O6 128.82(18) . . ?
O18 Tb1 O10 70.58(19) . . ?
O18 Tb1 O7 101.80(19) . . ?
O18 Tb1 O11 72.79(18) . . ?
O18 Tb1 O2 71.28(19) . . ?
O18 Tb1 O22 144.79(19) . . ?
O18 Tb1 O19 51.35(19) . . ?
O18 Tb1 O21 141.0(2) . . ?
O18 Tb1 N2 152.29(19) . . ?
O18 Tb1 N1 25.73(18) . . ?
O5 Co3 O16 89.45(19) . . ?
O5 Co3 O17 85.17(18) . . ?
O3 Co3 O5 169.93(19) . . ?
O3 Co3 O6 80.57(17) . . ?
O3 Co3 O16 94.73(18) . . ?
O3 Co3 O4 90.81(18) . . ?
O3 Co3 O17 91.05(18) . . ?
O6 Co3 O5 90.61(18) . . ?
O6 Co3 O16 85.92(18) . . ?
O6 Co3 O4 169.07(18) . . ?
O6 Co3 O17 97.03(19) . . ?
O16 Co3 O17 173.9(2) . . ?
O4 Co3 O5 98.50(19) . . ?
O4 Co3 O16 88.11(19) . . ?
O4 Co3 O17 89.8(2) . . ?
O10 Co4 Cl1 120.47(15) . . ?
O10 Co4 O7 77.61(18) . . ?
O10 Co4 O9 89.8(2) . . ?
O10 Co4 O8 134.5(2) . . ?
O7 Co4 Cl1 92.93(15) . . ?
O9 Co4 Cl1 110.31(17) . . ?
O9 Co4 O7 156.8(2) . . ?
O9 Co4 O8 89.2(2) . . ?
O8 Co4 Cl1 102.28(17) . . ?
O8 Co4 O7 85.97(18) . . ?
O11 Co2 O15 91.7(2) . . ?
O11 Co2 O13 97.0(5) . . ?
O11 Co2 O14 86.6(5) . . ?
O2 Co2 O11 82.43(19) . . ?
O2 Co2 O15 88.1(2) . . ?
O2 Co2 O13 100.6(5) . . ?
O2 Co2 O14 91.2(6) . . ?
O12 Co2 O11 90.1(2) . . ?
O12 Co2 O2 171.0(2) . . ?
O12 Co2 O1 96.8(2) . . ?
O12 Co2 O15 87.2(2) . . ?
O12 Co2 O13 85.2(5) . . ?
O12 Co2 O14 93.2(6) . . ?
O1 Co2 O11 172.3(2) . . ?
O1 Co2 O2 91.0(2) . . ?
O1 Co2 O15 92.1(2) . . ?
O1 Co2 O13 80.2(5) . . ?
O1 Co2 O14 89.5(6) . . ?
O15 Co2 O13 168.4(4) . . ?
O15 Co2 O14 178.3(5) . . ?
C31 O5 Co3 123.5(4) . . ?
Co3 O3 Tb1 108.36(17) . . ?
C3 O3 Tb1 125.7(4) . . ?
C3 O3 Co3 121.9(4) . . ?
Co3 O6 Tb1 108.99(17) . . ?
C22 O6 Tb1 123.4(4) . . ?
C22 O6 Co3 121.6(4) . . ?
Co4 O10 Tb1 107.26(19) . . ?
C42 O10 Tb1 125.5(4) . . ?
C42 O10 Co4 127.2(4) . . ?
Co4 O7 Tb1 109.22(19) . . ?
C23 O7 Tb1 126.8(4) . . ?
C23 O7 Co4 122.9(4) . . ?
Co2 O11 Tb1 107.29(19) . . ?
C43 O11 Tb1 125.5(4) . . ?
C43 O11 Co2 120.7(4) . . ?
Co3 O16 H16 126.5(15) . . ?
C62 O16 Co3 123.8(4) . . ?
C62 O16 H16 109.5(15) . . ?
C12 O4 Co3 121.7(5) . . ?
Co2 O2 Tb1 107.04(19) . . ?
C2 O2 Tb1 125.3(4) . . ?
C2 O2 Co2 121.2(5) . . ?
N2 O22 Tb1 96.1(4) . . ?
Co3 O17 H17 110.5(15) . . ?
C63 O17 Co3 138.3(5) . . ?
C63 O17 H17 108.3(16) . . ?
N1 O19 Tb1 96.2(4) . . ?
C51 O9 Co4 127.7(5) . . ?
C32 O8 Co4 122.3(5) . . ?
N2 O21 Tb1 97.5(4) . . ?
C52 O12 Co2 123.6(5) . . ?
C11 O1 Co2 124.1(5) . . ?
O22 N2 Tb1 58.4(3) . . ?
O22 N2 O21 115.2(6) . . ?
O21 N2 Tb1 56.8(3) . . ?
O23 N2 Tb1 176.2(6) . . ?
O23 N2 O22 123.1(6) . . ?
O23 N2 O21 121.6(6) . . ?
O19 N1 Tb1 57.9(3) . . ?
O20 N1 Tb1 170.4(5) . . ?
O20 N1 O19 124.0(8) . . ?
O20 N1 O18 122.2(7) . . ?
O18 N1 Tb1 56.8(3) . . ?
O18 N1 O19 113.8(6) . . ?
O3 C3 C4 125.5(6) . . ?
O3 C3 C2 114.2(5) . . ?
C4 C3 C2 120.3(6) . . ?
Co2 O15 H15 116.1(16) . . ?
C61 O15 Co2 134.2(7) . . ?
C61 O15 H15 108.5(17) . . ?
Co2 O13 H13A 113.3 . . ?
Co2 O13 H13B 110.9 . . ?
H13A O13 H13B 101.0 . . ?
N1 O18 Tb1 97.5(4) . . ?
O7 C23 C24 125.6(6) . . ?
O7 C23 C22 113.9(6) . . ?
C24 C23 C22 120.3(6) . . ?
O10 C42 C43 114.1(6) . . ?
O10 C42 C41 126.4(7) . . ?
C41 C42 C43 119.4(7) . . ?
C30 C25 C24 119.7(6) . . ?
C30 C25 C26 117.8(7) . . ?
C26 C25 C24 122.4(6) . . ?
C25 C30 C21 119.9(6) . . ?
C29 C30 C25 118.4(6) . . ?
C29 C30 C21 121.5(6) . . ?
C43 C44 C45 121.0(6) . . ?
C43 C44 C52 122.6(7) . . ?
C52 C44 C45 116.3(7) . . ?
O11 C43 C42 114.6(6) . . ?
O11 C43 C44 125.0(6) . . ?
C44 C43 C42 120.4(6) . . ?
C50 C45 C44 118.6(7) . . ?
C46 C45 C44 123.0(7) . . ?
C46 C45 C50 118.4(7) . . ?
C31 C21 C30 118.4(6) . . ?
C22 C21 C30 119.0(6) . . ?
C22 C21 C31 122.6(6) . . ?
O4 C12 H12 115.6 . . ?
O4 C12 C4 128.7(6) . . ?
C4 C12 H12 115.6 . . ?
C10 C5 C4 120.7(6) . . ?
C10 C5 C6 118.9(6) . . ?
C6 C5 C4 120.3(7) . . ?
C23 C24 C25 119.6(6) . . ?
C23 C24 C32 119.8(7) . . ?
C32 C24 C25 120.1(6) . . ?
C3 C4 C12 122.0(6) . . ?
C3 C4 C5 118.8(6) . . ?
C12 C4 C5 119.0(6) . . ?
O5 C31 C21 127.7(6) . . ?
O5 C31 H31 116.2 . . ?
C21 C31 H31 116.2 . . ?
C2 C1 C10 120.1(6) . . ?
C2 C1 C11 121.3(7) . . ?
C11 C1 C10 118.6(6) . . ?
O6 C22 C23 114.1(6) . . ?
O6 C22 C21 125.8(6) . . ?
C21 C22 C23 120.1(6) . . ?
C5 C10 C1 119.6(6) . . ?
C5 C10 C9 119.1(6) . . ?
C9 C10 C1 121.3(7) . . ?
C30 C29 H29 119.6 . . ?
C28 C29 C30 120.8(7) . . ?
C28 C29 H29 119.6 . . ?
O12 C52 C44 127.1(7) . . ?
O12 C52 H52 116.5 . . ?
C44 C52 H52 116.5 . . ?
O2 C2 C3 113.2(6) . . ?
O2 C2 C1 126.9(7) . . ?
C1 C2 C3 119.7(6) . . ?
C42 C41 C51 121.2(7) . . ?
C42 C41 C50 121.2(7) . . ?
C51 C41 C50 117.6(6) . . ?
O8 C32 C24 129.0(7) . . ?
O8 C32 H32 115.5 . . ?
C24 C32 H32 115.5 . . ?
O9 C51 C41 127.1(7) . . ?
O9 C51 H51 116.4 . . ?
C41 C51 H51 116.4 . . ?
C10 C9 H9 120.0 . . ?
C8 C9 C10 120.0(8) . . ?
C8 C9 H9 120.0 . . ?
C5 C6 H6 119.7 . . ?
C7 C6 C5 120.7(7) . . ?
C7 C6 H6 119.7 . . ?
C25 C26 H26 118.7 . . ?
C27 C26 C25 122.7(7) . . ?
C27 C26 H26 118.7 . . ?
C45 C50 C41 119.4(6) . . ?
C49 C50 C45 118.4(7) . . ?
C49 C50 C41 122.2(7) . . ?
C45 C46 H46 118.4 . . ?
C47 C46 C45 123.1(8) . . ?
C47 C46 H46 118.4 . . ?
C9 C8 H8 119.6 . . ?
C7 C8 C9 120.8(7) . . ?
C7 C8 H8 119.6 . . ?
C29 C28 H28 119.5 . . ?
C27 C28 C29 121.0(7) . . ?
C27 C28 H28 119.5 . . ?
O1 C11 C1 128.0(7) . . ?
O1 C11 H11 116.0 . . ?
C1 C11 H11 116.0 . . ?
C6 C7 H7 119.8 . . ?
C8 C7 C6 120.4(7) . . ?
C8 C7 H7 119.8 . . ?
C47 C48 H48 119.8 . . ?
C47 C48 C49 120.5(8) . . ?
C49 C48 H48 119.8 . . ?
C46 C47 C48 119.5(8) . . ?
C46 C47 H47 120.2 . . ?
C48 C47 H47 120.2 . . ?
C50 C49 H49 120.0 . . ?
C48 C49 C50 120.0(8) . . ?
C48 C49 H49 120.0 . . ?
O16 C62 H62A 109.5 . . ?
O16 C62 H62B 109.5 . . ?
O16 C62 H62C 109.5 . . ?
H62A C62 H62B 109.5 . . ?
H62A C62 H62C 109.5 . . ?
H62B C62 H62C 109.5 . . ?
C26 C27 C28 119.2(7) . . ?
C26 C27 H27 120.4 . . ?
C28 C27 H27 120.4 . . ?
O17 C63 H63A 109.5 . . ?
O17 C63 H63B 109.5 . . ?
O17 C63 H63C 109.5 . . ?
H63A C63 H63B 109.5 . . ?
H63A C63 H63C 109.5 . . ?
H63B C63 H63C 109.5 . . ?
O15 C61 H61A 109.5 . . ?
O15 C61 H61B 109.5 . . ?
O15 C61 H61C 109.5 . . ?
H61A C61 H61B 109.5 . . ?
H61A C61 H61C 109.5 . . ?
H61B C61 H61C 109.5 . . ?
Co2 O14 H14 102.8 . . ?
C60 O14 Co2 154.3(17) . . ?
C60 O14 H14 102.8 . . ?
O14 C60 H60A 109.5 . . ?
O14 C60 H60B 109.5 . . ?
O14 C60 H60C 109.5 . . ?
H60A C60 H60B 109.5 . . ?
H60A C60 H60C 109.5 . . ?
H60B C60 H60C 109.5 . . ?

loop_
_geom_bond_atom_site_label_1
_geom_bond_atom_site_label_2
_geom_bond_distance
_geom_bond_site_symmetry_2
_geom_bond_publ_flag
Tb1 O3 2.523(4) . ?
Tb1 O6 2.499(4) . ?
Tb1 O10 2.547(4) . ?
Tb1 O7 2.439(4) . ?
Tb1 O11 2.526(5) . ?
Tb1 O2 2.541(4) . ?
Tb1 O22 2.494(4) . ?
Tb1 O19 2.462(5) . ?
Tb1 O21 2.456(5) . ?
Tb1 N2 2.911(6) . ?
Tb1 N1 2.889(6) . ?
Tb1 O18 2.438(5) . ?
Co3 O5 2.024(4) . ?
Co3 O3 1.997(4) . ?
Co3 O6 2.005(4) . ?
Co3 O16 2.138(5) . ?
Co3 O4 2.019(5) . ?
Co3 O17 2.142(5) . ?
Co4 Cl1 2.292(2) . ?
Co4 O10 1.983(5) . ?
Co4 O7 2.045(4) . ?
Co4 O9 1.999(5) . ?
Co4 O8 2.025(5) . ?
Co2 O11 2.018(5) . ?
Co2 O2 2.008(5) . ?
Co2 O12 1.998(6) . ?
Co2 O1 2.004(5) . ?
Co2 O15 2.133(6) . ?
Co2 O13 2.19(2) . ?
Co2 O14 2.20(2) . ?
O5 C31 1.251(7) . ?
O3 C3 1.308(7) . ?
O6 C22 1.311(7) . ?
O10 C42 1.306(8) . ?
O7 C23 1.290(8) . ?
O11 C43 1.316(8) . ?
O16 H16 0.869(9) . ?
O16 C62 1.415(9) . ?
O4 C12 1.247(8) . ?
O2 C2 1.307(8) . ?
O22 N2 1.259(7) . ?
O17 H17 0.880(10) . ?
O17 C63 1.451(10) . ?
O19 N1 1.268(8) . ?
O9 C51 1.240(9) . ?
O8 C32 1.243(8) . ?
O21 N2 1.275(7) . ?
O12 C52 1.251(9) . ?
O1 C11 1.251(9) . ?
N2 O23 1.206(7) . ?
N1 O20 1.213(8) . ?
N1 O18 1.265(8) . ?
C3 C4 1.410(9) . ?
C3 C2 1.454(9) . ?
O15 H15 0.879(10) . ?
O15 C61 1.355(11) . ?
O13 H13A 0.9198 . ?
O13 H13B 0.9135 . ?
C23 C24 1.396(9) . ?
C23 C22 1.460(8) . ?
C42 C43 1.449(9) . ?
C42 C41 1.397(9) . ?
C25 C30 1.415(9) . ?
C25 C24 1.456(10) . ?
C25 C26 1.417(9) . ?
C30 C21 1.474(9) . ?
C30 C29 1.412(9) . ?
C44 C43 1.390(9) . ?
C44 C45 1.463(10) . ?
C44 C52 1.436(10) . ?
C45 C50 1.425(10) . ?
C45 C46 1.389(10) . ?
C21 C31 1.422(9) . ?
C21 C22 1.405(9) . ?
C12 H12 0.9500 . ?
C12 C4 1.413(9) . ?
C5 C4 1.466(9) . ?
C5 C10 1.403(10) . ?
C5 C6 1.411(9) . ?
C24 C32 1.402(10) . ?
C31 H31 0.9500 . ?
C1 C10 1.452(9) . ?
C1 C2 1.418(9) . ?
C1 C11 1.424(10) . ?
C10 C9 1.422(9) . ?
C29 H29 0.9500 . ?
C29 C28 1.378(9) . ?
C52 H52 0.9500 . ?
C41 C51 1.448(11) . ?
C41 C50 1.454(10) . ?
C32 H32 0.9500 . ?
C51 H51 0.9500 . ?
C9 H9 0.9500 . ?
C9 C8 1.384(10) . ?
C6 H6 0.9500 . ?
C6 C7 1.385(10) . ?
C26 H26 0.9500 . ?
C26 C27 1.357(10) . ?
C50 C49 1.413(10) . ?
C46 H46 0.9500 . ?
C46 C47 1.343(11) . ?
C8 H8 0.9500 . ?
C8 C7 1.369(11) . ?
C28 H28 0.9500 . ?
C28 C27 1.376(10) . ?
C11 H11 0.9500 . ?
C7 H7 0.9500 . ?
C48 H48 0.9500 . ?
C48 C47 1.389(12) . ?
C48 C49 1.392(11) . ?
C47 H47 0.9500 . ?
C49 H49 0.9500 . ?
C62 H62A 0.9800 . ?
C62 H62B 0.9800 . ?
C62 H62C 0.9800 . ?
C27 H27 0.9500 . ?
C63 H63A 0.9800 . ?
C63 H63B 0.9800 . ?
C63 H63C 0.9800 . ?
C61 H61A 0.9800 . ?
C61 H61B 0.9800 . ?
C61 H61C 0.9800 . ?
O14 H14 0.9500 . ?
O14 C60 1.35(3) . ?
C60 H60A 0.9800 . ?
C60 H60B 0.9800 . ?
C60 H60C 0.9800 . ?

loop_
_geom_torsion_atom_site_label_1
_geom_torsion_atom_site_label_2
_geom_torsion_atom_site_label_3
_geom_torsion_atom_site_label_4
_geom_torsion
_geom_torsion_site_symmetry_1
_geom_torsion_site_symmetry_2
_geom_torsion_site_symmetry_3
_geom_torsion_site_symmetry_4
_geom_torsion_publ_flag
Tb1 O3 C3 C4 172.2(5) . . . . ?
Tb1 O3 C3 C2 -10.1(7) . . . . ?
Tb1 O6 C22 C23 -7.4(7) . . . . ?
Tb1 O6 C22 C21 173.2(5) . . . . ?
Tb1 O10 C42 C43 -3.1(8) . . . . ?
Tb1 O10 C42 C41 178.0(5) . . . . ?
Tb1 O7 C23 C24 175.9(5) . . . . ?
Tb1 O7 C23 C22 0.1(8) . . . . ?
Tb1 O11 C43 C42 5.7(7) . . . . ?
Tb1 O11 C43 C44 -174.8(5) . . . . ?
Tb1 O2 C2 C3 14.4(8) . . . . ?
Tb1 O2 C2 C1 -170.2(5) . . . . ?
Tb1 O22 N2 O21 0.6(6) . . . . ?
Tb1 O22 N2 O23 -175.9(7) . . . . ?
Tb1 O19 N1 O20 168.8(6) . . . . ?
Tb1 O19 N1 O18 -10.1(6) . . . . ?
Tb1 O21 N2 O22 -0.6(6) . . . . ?
Tb1 O21 N2 O23 175.9(7) . . . . ?
Co3 O5 C31 C21 -1.7(10) . . . . ?
Co3 O3 C3 C4 17.5(8) . . . . ?
Co3 O3 C3 C2 -164.8(4) . . . . ?
Co3 O6 C22 C23 -157.0(4) . . . . ?
Co3 O6 C22 C21 23.6(8) . . . . ?
Co3 O4 C12 C4 -6.8(10) . . . . ?
Co4 O10 C42 C43 -178.9(4) . . . . ?
Co4 O10 C42 C41 2.2(10) . . . . ?
Co4 O7 C23 C24 -17.0(9) . . . . ?
Co4 O7 C23 C22 167.2(4) . . . . ?
Co4 O9 C51 C41 3.5(13) . . . . ?
Co4 O8 C32 C24 17.1(11) . . . . ?
Co2 O11 C43 C42 153.8(4) . . . . ?
Co2 O11 C43 C44 -26.7(8) . . . . ?
Co2 O2 C2 C3 162.4(4) . . . . ?
Co2 O2 C2 C1 -22.3(9) . . . . ?
Co2 O12 C52 C44 2.2(10) . . . . ?
Co2 O1 C11 C1 2.2(13) . . . . ?
O3 C3 C4 C12 10.9(10) . . . . ?
O3 C3 C4 C5 -174.4(6) . . . . ?
O3 C3 C2 O2 -2.7(8) . . . . ?
O3 C3 C2 C1 -178.4(6) . . . . ?
O10 C42 C43 O11 -1.6(8) . . . . ?
O10 C42 C43 C44 178.9(6) . . . . ?
O10 C42 C41 C51 5.5(11) . . . . ?
O10 C42 C41 C50 -178.0(6) . . . . ?
O7 C23 C24 C25 171.8(6) . . . . ?
O7 C23 C24 C32 -15.2(10) . . . . ?
O7 C23 C22 O6 4.6(8) . . . . ?
O7 C23 C22 C21 -176.0(6) . . . . ?
O4 C12 C4 C3 -17.2(11) . . . . ?
O4 C12 C4 C5 168.2(6) . . . . ?
O19 N1 O18 Tb1 10.2(6) . . . . ?
O20 N1 O18 Tb1 -168.7(6) . . . . ?
C23 C24 C32 O8 15.6(12) . . . . ?
C42 C41 C51 O9 -8.7(13) . . . . ?
C42 C41 C50 C45 -2.4(10) . . . . ?
C42 C41 C50 C49 177.3(7) . . . . ?
C25 C30 C21 C31 170.4(6) . . . . ?
C25 C30 C21 C22 -8.4(9) . . . . ?
C25 C30 C29 C28 -3.2(10) . . . . ?
C25 C24 C32 O8 -171.4(7) . . . . ?
C25 C26 C27 C28 -1.1(11) . . . . ?
C30 C25 C24 C23 6.8(10) . . . . ?
C30 C25 C24 C32 -166.2(6) . . . . ?
C30 C25 C26 C27 -1.2(10) . . . . ?
C30 C21 C31 O5 165.4(7) . . . . ?
C30 C21 C22 O6 -178.0(6) . . . . ?
C30 C21 C22 C23 2.6(9) . . . . ?
C30 C29 C28 C27 1.0(11) . . . . ?
C44 C45 C50 C41 0.5(10) . . . . ?
C44 C45 C50 C49 -179.2(6) . . . . ?
C44 C45 C46 C47 -179.8(7) . . . . ?
C43 C42 C41 C51 -173.3(7) . . . . ?
C43 C42 C41 C50 3.2(10) . . . . ?
C43 C44 C45 C50 0.5(10) . . . . ?
C43 C44 C45 C46 -178.3(7) . . . . ?
C43 C44 C52 O12 18.3(12) . . . . ?
C45 C44 C43 O11 -179.2(6) . . . . ?
C45 C44 C43 C42 0.2(10) . . . . ?
C45 C44 C52 O12 -166.1(7) . . . . ?
C45 C50 C49 C48 -0.4(11) . . . . ?
C45 C46 C47 C48 -1.7(13) . . . . ?
C21 C30 C29 C28 -179.4(6) . . . . ?
C5 C10 C9 C8 0.0(10) . . . . ?
C5 C6 C7 C8 2.2(12) . . . . ?
C24 C23 C22 O6 -171.5(6) . . . . ?
C24 C23 C22 C21 8.0(9) . . . . ?
C24 C25 C30 C21 3.8(10) . . . . ?
C24 C25 C30 C29 -172.5(6) . . . . ?
C24 C25 C26 C27 174.4(7) . . . . ?
C4 C3 C2 O2 175.2(6) . . . . ?
C4 C3 C2 C1 -0.6(9) . . . . ?
C4 C5 C10 C1 2.8(10) . . . . ?
C4 C5 C10 C9 -179.5(6) . . . . ?
C4 C5 C6 C7 178.4(7) . . . . ?
C31 C21 C22 O6 3.3(11) . . . . ?
C31 C21 C22 C23 -176.1(6) . . . . ?
C1 C10 C9 C8 177.6(7) . . . . ?
C22 C23 C24 C25 -12.7(9) . . . . ?
C22 C23 C24 C32 160.3(6) . . . . ?
C22 C21 C31 O5 -15.9(11) . . . . ?
C10 C5 C4 C3 -9.2(10) . . . . ?
C10 C5 C4 C12 165.6(6) . . . . ?
C10 C5 C6 C7 -4.7(11) . . . . ?
C10 C1 C2 O2 179.0(7) . . . . ?
C10 C1 C2 C3 -5.9(10) . . . . ?
C10 C1 C11 O1 -167.2(8) . . . . ?
C10 C9 C8 C7 -2.6(11) . . . . ?
C29 C30 C21 C31 -13.5(9) . . . . ?
C29 C30 C21 C22 167.7(6) . . . . ?
C29 C28 C27 C26 1.2(12) . . . . ?
C52 C44 C43 O11 -3.9(11) . . . . ?
C52 C44 C43 C42 175.6(6) . . . . ?
C52 C44 C45 C50 -175.1(6) . . . . ?
C52 C44 C45 C46 6.1(10) . . . . ?
C2 C3 C4 C12 -166.7(6) . . . . ?
C2 C3 C4 C5 8.0(9) . . . . ?
C2 C1 C10 C5 4.8(10) . . . . ?
C2 C1 C10 C9 -172.8(6) . . . . ?
C2 C1 C11 O1 14.8(13) . . . . ?
C41 C42 C43 O11 177.4(6) . . . . ?
C41 C42 C43 C44 -2.1(9) . . . . ?
C41 C50 C49 C48 179.9(7) . . . . ?
C51 C41 C50 C45 174.2(7) . . . . ?
C51 C41 C50 C49 -6.1(11) . . . . ?
C9 C8 C7 C6 1.5(12) . . . . ?
C6 C5 C4 C3 167.6(6) . . . . ?
C6 C5 C4 C12 -17.5(10) . . . . ?
C6 C5 C10 C1 -174.1(6) . . . . ?
C6 C5 C10 C9 3.6(10) . . . . ?
C26 C25 C30 C21 179.5(6) . . . . ?
C26 C25 C30 C29 3.2(9) . . . . ?
C26 C25 C24 C23 -168.7(6) . . . . ?
C26 C25 C24 C32 18.3(10) . . . . ?
C50 C45 C46 C47 1.4(12) . . . . ?
C50 C41 C51 O9 174.7(8) . . . . ?
C46 C45 C50 C41 179.4(7) . . . . ?
C46 C45 C50 C49 -0.3(10) . . . . ?
C11 C1 C10 C5 -173.2(7) . . . . ?
C11 C1 C10 C9 9.2(10) . . . . ?
C11 C1 C2 O2 -3.1(11) . . . . ?
C11 C1 C2 C3 172.0(7) . . . . ?
C47 C48 C49 C50 0.1(12) . . . . ?
C49 C48 C47 C46 0.9(13) . . . . ?

loop_
_smtbx_masks_void_nr
_smtbx_masks_void_average_x
_smtbx_masks_void_average_y
_smtbx_masks_void_average_z
_smtbx_masks_void_volume
_smtbx_masks_void_count_electrons
_smtbx_masks_void_content
1 0.000 0.412 0.750 137.2 28.2 '3 water'
2 0.000 0.588 0.250 137.2 29.5 '3 water'
3 0.250 0.250 0.500 47.9 17.1 ?
4 0.250 0.750 1.000 47.9 17.1 ?
5 0.500 0.088 0.250 137.2 29.5 '3 water'
6 0.500 0.912 0.750 137.2 28.2 '3 water'
7 0.750 0.250 1.000 47.9 17.1 ?
8 0.750 0.750 0.500 47.9 17.1 ?
